data_4035384
loop_
_publ_author_name
'Sakata, Yuki'
'Yasui, Eiko'
'Takatori, Kazuhiko'
'Suzuki, Yuji'
'Mizukami, Megumi'
'Nagumo, Shinji'

_publ_section_title
;
 Syntheses of Polycyclic Tetrahydrofurans by Cascade Reactions Consisting
 of Five-Membered Ring Selective Prins Cyclization and Friedel-Crafts
 Cyclization.
;
_journal_issue 16
_journal_name_full 'The Journal of organic chemistry'
_journal_page_first 9103
_journal_page_last 9118
_journal_paper_doi 10.1021/acs.joc.8b01195
_journal_volume 83
_journal_year 2018
_chemical_formula_moiety 'C31 H36 O6'
_chemical_formula_sum 'C31 H36 O6'
_chemical_formula_weight 504.62
_space_group_crystal_system monoclinic
_space_group_IT_number 14
_space_group_name_Hall '-P 2ybc'
_space_group_name_H-M_alt 'P 1 21/c 1'
_atom_sites_solution_hydrogens geom
_atom_sites_solution_primary direct
_atom_sites_solution_secondary difmap
_cell_angle_alpha 90.0000
_cell_angle_beta 103.888(7)
_cell_angle_gamma 90.0000
_cell_formula_units_Z 4
_cell_length_a 14.9930(4)
_cell_length_b 10.3428(3)
_cell_length_c 17.6768(5)
_cell_measurement_reflns_used 19130
_cell_measurement_temperature 93
_cell_measurement_theta_max 68.07
_cell_measurement_theta_min 3.04
_cell_volume 2661.00(15)
_computing_cell_refinement 'RAPID AUTO'
_computing_data_collection 'RAPID AUTO (Rigaku, ????)'
_computing_data_reduction 'RAPID AUTO'
_computing_molecular_graphics 'CrystalStructure 4.2.4'
_computing_publication_material 'CrystalStructure 4.2.4 (Rigaku, 2016)'
_computing_structure_refinement 'SHELXL Version 2014/7 (Sheldrick, 2008)'
_computing_structure_solution 'SHELXT Version 2014/4 (Sheldrick, 2014)'
_diffrn_ambient_temperature 93
_diffrn_detector_area_resol_mean 10.000
_diffrn_measured_fraction_theta_full 0.995
_diffrn_measured_fraction_theta_max 0.994
_diffrn_measurement_device_type 'Rigaku R-AXIS RAPID'
_diffrn_measurement_method \w
_diffrn_radiation_type 'Cu K\a'
_diffrn_radiation_wavelength 1.54187
_diffrn_reflns_av_R_equivalents 0.0223
_diffrn_reflns_Laue_measured_fraction_full 0.995
_diffrn_reflns_Laue_measured_fraction_max 0.994
_diffrn_reflns_limit_h_max 17
_diffrn_reflns_limit_h_min -18
_diffrn_reflns_limit_k_max 12
_diffrn_reflns_limit_k_min -12
_diffrn_reflns_limit_l_max 20
_diffrn_reflns_limit_l_min -21
_diffrn_reflns_number 29894
_diffrn_reflns_point_group_measured_fraction_full 0.995
_diffrn_reflns_point_group_measured_fraction_max 0.994
_diffrn_reflns_theta_full 67.687
_diffrn_reflns_theta_max 68.105
_diffrn_reflns_theta_min 3.036
_diffrn_standards_number 0
_exptl_absorpt_coefficient_mu 0.698
_exptl_absorpt_correction_T_max 0.959
_exptl_absorpt_correction_T_min 0.759
_exptl_absorpt_correction_type multi-scan
_exptl_absorpt_process_details 'ABSCOR (Rigaku, 1995)'
_exptl_crystal_colour colorless
_exptl_crystal_density_diffrn 1.259
_exptl_crystal_density_method 'not measured'
_exptl_crystal_description block
_exptl_crystal_F_000 1080.00
_exptl_crystal_size_max 0.170
_exptl_crystal_size_mid 0.090
_exptl_crystal_size_min 0.060
_refine_diff_density_max 0.28
_refine_diff_density_min -0.21
_refine_ls_extinction_method none
_refine_ls_goodness_of_fit_ref 1.062
_refine_ls_hydrogen_treatment constr
_refine_ls_number_parameters 339
_refine_ls_number_reflns 4832
_refine_ls_number_restraints 0
_refine_ls_R_factor_all 0.0421
_refine_ls_R_factor_gt 0.0383
_refine_ls_shift/su_max 0.001
_refine_ls_structure_factor_coef Fsqd
_refine_ls_weighting_details 'w = 1/[\s^2^(Fo^2^)+(0.0547P)^2^+0.9538P] where P=(Fo^2^+2Fc^2^)/3'
_refine_ls_weighting_scheme calc
_refine_ls_wR_factor_gt 0.1007
_refine_ls_wR_factor_ref 0.1035
_reflns_Friedel_coverage 0.000
_reflns_number_gt 4352
_reflns_number_total 4832
_reflns_threshold_expression F^2^>2.0\s(F^2^)
_cod_data_source_file jo8b01195_si_003.cif
_cod_data_source_block NO1_1
_cod_original_cell_volume 2661.01(14)
_cod_database_code 4035384

loop_
_space_group_symop_id
_space_group_symop_operation_xyz
1 +X,+Y,+Z
2 -X,1/2+Y,1/2-Z
3 -X,-Y,-Z
4 +X,-1/2-Y,-1/2+Z

loop_
_atom_site_label
_atom_site_type_symbol
_atom_site_fract_x
_atom_site_fract_y
_atom_site_fract_z
_atom_site_U_iso_or_equiv
_atom_site_adp_type
_atom_site_occupancy
_atom_site_site_symmetry_order
_atom_site_calc_flag
_atom_site_refinement_flags_posn
_atom_site_refinement_flags_adp
O13 O 0.56811(6) 0.80870(9) 0.39215(6) 0.0282(2) Uani 1 1 d . .
O23 O 0.52890(8) 0.71679(11) 0.03886(6) 0.0380(3) Uani 1 1 d . .
H23 H 0.5450 0.7028 -0.0028 0.046 Uiso 1 1 calc R U
O30 O 0.94423(6) 0.31700(9) 0.49127(6) 0.0265(2) Uani 1 1 d . .
O32 O 0.78109(6) 0.26771(9) 0.50989(5) 0.0277(2) Uani 1 1 d . .
O34 O 0.18719(6) 0.55245(10) 0.28682(6) 0.0336(3) Uani 1 1 d . .
O36 O 1.07375(7) 0.41176(9) 0.09313(6) 0.0296(2) Uani 1 1 d . .
C1 C 0.64788(9) 0.54907(12) 0.27388(7) 0.0206(3) Uani 1 1 d . .
H1 H 0.5921 0.4933 0.2576 0.025 Uiso 1 1 calc R U
C2 C 0.69888(9) 0.55392(13) 0.20641(7) 0.0217(3) Uani 1 1 d . .
H2 H 0.6934 0.4658 0.1824 0.026 Uiso 1 1 calc R U
C3 C 0.80191(9) 0.57230(12) 0.24937(7) 0.0215(3) Uani 1 1 d . .
H3 H 0.8121 0.6657 0.2635 0.026 Uiso 1 1 calc R U
C4 C 0.80573(9) 0.49604(12) 0.32355(7) 0.0208(3) Uani 1 1 d . .
C5 C 0.88320(9) 0.44238(12) 0.37335(8) 0.0220(3) Uani 1 1 d . .
H5 H 0.9424 0.4551 0.3640 0.026 Uiso 1 1 calc R U
C6 C 0.87280(9) 0.37010(12) 0.43676(8) 0.0220(3) Uani 1 1 d . .
C7 C 0.78386(9) 0.34733(12) 0.44840(7) 0.0219(3) Uani 1 1 d . .
C8 C 0.70728(9) 0.40337(12) 0.39891(8) 0.0212(3) Uani 1 1 d . .
H8 H 0.6477 0.3900 0.4074 0.025 Uiso 1 1 calc R U
C9 C 0.71885(9) 0.47968(12) 0.33648(7) 0.0204(3) Uani 1 1 d . .
C10 C 0.61910(9) 0.68355(12) 0.29878(8) 0.0221(3) Uani 1 1 d . .
H10 H 0.5779 0.7246 0.2520 0.027 Uiso 1 1 calc R U
C11 C 0.69470(9) 0.78185(13) 0.33432(9) 0.0277(3) Uani 1 1 d . .
H11A H 0.7454 0.7405 0.3730 0.033 Uiso 1 1 calc R U
H11B H 0.7198 0.8239 0.2936 0.033 Uiso 1 1 calc R U
C12 C 0.64232(11) 0.87807(15) 0.37292(11) 0.0400(4) Uani 1 1 d . .
H12A H 0.6833 0.9145 0.4206 0.048 Uiso 1 1 calc R U
H12B H 0.6184 0.9500 0.3368 0.048 Uiso 1 1 calc R U
C14 C 0.56627(9) 0.67660(12) 0.36279(8) 0.0226(3) Uani 1 1 d . .
H14 H 0.6004 0.6192 0.4055 0.027 Uiso 1 1 calc R U
C15 C 0.46726(9) 0.63444(12) 0.33984(8) 0.0213(3) Uani 1 1 d . .
C16 C 0.40423(9) 0.69683(12) 0.27944(8) 0.0239(3) Uani 1 1 d . .
H16 H 0.4254 0.7610 0.2495 0.029 Uiso 1 1 calc R U
C17 C 0.31169(9) 0.66640(13) 0.26276(8) 0.0258(3) Uani 1 1 d . .
H17 H 0.2699 0.7090 0.2214 0.031 Uiso 1 1 calc R U
C18 C 0.27988(9) 0.57300(13) 0.30687(8) 0.0249(3) Uani 1 1 d . .
C19 C 0.34148(9) 0.50842(13) 0.36634(8) 0.0249(3) Uani 1 1 d . .
H19 H 0.3203 0.4440 0.3961 0.030 Uiso 1 1 calc R U
C20 C 0.43474(9) 0.53951(13) 0.38169(8) 0.0241(3) Uani 1 1 d . .
H20 H 0.4769 0.4946 0.4218 0.029 Uiso 1 1 calc R U
C21 C 0.66278(9) 0.64955(14) 0.14041(8) 0.0254(3) Uani 1 1 d . .
H21A H 0.6636 0.7376 0.1626 0.031 Uiso 1 1 calc R U
H21B H 0.7044 0.6494 0.1046 0.031 Uiso 1 1 calc R U
C22 C 0.56564(10) 0.61846(15) 0.09424(8) 0.0306(3) Uani 1 1 d . .
H22A H 0.5662 0.5353 0.0666 0.037 Uiso 1 1 calc R U
H22B H 0.5253 0.6082 0.1307 0.037 Uiso 1 1 calc R U
C24 C 0.87286(9) 0.53122(13) 0.20636(7) 0.0213(3) Uani 1 1 d . .
C25 C 0.87785(9) 0.40417(13) 0.17993(8) 0.0244(3) Uani 1 1 d . .
H25 H 0.8341 0.3422 0.1877 0.029 Uiso 1 1 calc R U
C26 C 0.94505(9) 0.36722(13) 0.14285(8) 0.0253(3) Uani 1 1 d . .
H26 H 0.9469 0.2808 0.1251 0.030 Uiso 1 1 calc R U
C27 C 1.01038(9) 0.45680(13) 0.13147(8) 0.0233(3) Uani 1 1 d . .
C28 C 1.00845(9) 0.58220(13) 0.15874(8) 0.0241(3) Uani 1 1 d . .
H28 H 1.0533 0.6432 0.1522 0.029 Uiso 1 1 calc R U
C29 C 0.94005(9) 0.61793(13) 0.19590(8) 0.0229(3) Uani 1 1 d . .
H29 H 0.9392 0.7039 0.2147 0.028 Uiso 1 1 calc R U
C31 C 1.03503(9) 0.33519(13) 0.47999(8) 0.0255(3) Uani 1 1 d . .
H31A H 1.0801 0.2993 0.5246 0.031 Uiso 1 1 calc R U
H31B H 1.0467 0.4278 0.4755 0.031 Uiso 1 1 calc R U
H31C H 1.0403 0.2909 0.4322 0.031 Uiso 1 1 calc R U
C33 C 0.69338(9) 0.21692(14) 0.51247(9) 0.0287(3) Uani 1 1 d . .
H33A H 0.7010 0.1517 0.5538 0.034 Uiso 1 1 calc R U
H33B H 0.6647 0.1771 0.4622 0.034 Uiso 1 1 calc R U
H33C H 0.6542 0.2871 0.5232 0.034 Uiso 1 1 calc R U
C35 C 0.14879(10) 0.47417(16) 0.33738(10) 0.0361(4) Uani 1 1 d . .
H35A H 0.0819 0.4700 0.3176 0.043 Uiso 1 1 calc R U
H35B H 0.1634 0.5119 0.3898 0.043 Uiso 1 1 calc R U
H35C H 0.1746 0.3868 0.3396 0.043 Uiso 1 1 calc R U
C37 C 1.12820(10) 0.50637(14) 0.06607(9) 0.0306(3) Uani 1 1 d . .
H37A H 1.1614 0.4654 0.0310 0.037 Uiso 1 1 calc R U
H37B H 1.1724 0.5440 0.1106 0.037 Uiso 1 1 calc R U
H37C H 1.0882 0.5746 0.0381 0.037 Uiso 1 1 calc R U

loop_
_atom_site_aniso_label
_atom_site_aniso_U_11
_atom_site_aniso_U_22
_atom_site_aniso_U_33
_atom_site_aniso_U_23
_atom_site_aniso_U_13
_atom_site_aniso_U_12
O13 0.0275(5) 0.0252(5) 0.0345(6) -0.0102(4) 0.0124(4) -0.0055(4)
O23 0.0387(6) 0.0488(7) 0.0251(5) 0.0071(5) 0.0049(5) 0.0158(5)
O30 0.0207(5) 0.0306(5) 0.0269(5) 0.0070(4) 0.0029(4) 0.0002(4)
O32 0.0242(5) 0.0315(5) 0.0272(5) 0.0090(4) 0.0060(4) -0.0019(4)
O34 0.0217(5) 0.0412(6) 0.0370(6) 0.0061(5) 0.0052(4) -0.0070(4)
O36 0.0277(5) 0.0292(5) 0.0357(6) -0.0024(4) 0.0148(4) 0.0011(4)
C1 0.0203(6) 0.0205(6) 0.0212(6) -0.0006(5) 0.0053(5) -0.0015(5)
C2 0.0215(6) 0.0232(6) 0.0204(6) 0.0001(5) 0.0050(5) 0.0006(5)
C3 0.0218(6) 0.0207(6) 0.0224(7) 0.0002(5) 0.0062(5) -0.0011(5)
C4 0.0235(6) 0.0194(6) 0.0196(6) -0.0024(5) 0.0050(5) -0.0010(5)
C5 0.0203(6) 0.0230(6) 0.0232(7) -0.0022(5) 0.0063(5) -0.0019(5)
C6 0.0214(6) 0.0205(6) 0.0223(6) -0.0011(5) 0.0018(5) 0.0005(5)
C7 0.0257(7) 0.0200(6) 0.0200(6) -0.0004(5) 0.0056(5) -0.0019(5)
C8 0.0204(6) 0.0211(6) 0.0231(7) -0.0026(5) 0.0072(5) -0.0018(5)
C9 0.0214(6) 0.0191(6) 0.0207(6) -0.0036(5) 0.0050(5) -0.0004(5)
C10 0.0207(6) 0.0218(6) 0.0240(7) 0.0004(5) 0.0058(5) 0.0008(5)
C11 0.0255(7) 0.0235(7) 0.0357(8) -0.0043(6) 0.0107(6) -0.0036(5)
C12 0.0341(8) 0.0291(8) 0.0636(11) -0.0129(7) 0.0253(8) -0.0086(6)
C14 0.0236(7) 0.0211(6) 0.0228(7) -0.0021(5) 0.0051(5) 0.0010(5)
C15 0.0227(6) 0.0194(6) 0.0230(7) -0.0034(5) 0.0077(5) 0.0010(5)
C16 0.0248(7) 0.0208(6) 0.0270(7) 0.0023(5) 0.0081(5) 0.0001(5)
C17 0.0241(7) 0.0254(7) 0.0270(7) 0.0026(6) 0.0044(5) 0.0024(5)
C18 0.0212(6) 0.0243(7) 0.0296(7) -0.0039(5) 0.0069(5) -0.0024(5)
C19 0.0285(7) 0.0201(6) 0.0277(7) 0.0014(5) 0.0099(6) -0.0021(5)
C20 0.0250(7) 0.0223(6) 0.0246(7) 0.0009(5) 0.0055(5) 0.0028(5)
C21 0.0256(7) 0.0287(7) 0.0227(7) 0.0040(6) 0.0071(5) 0.0024(6)
C22 0.0287(7) 0.0380(8) 0.0240(7) 0.0054(6) 0.0042(6) 0.0034(6)
C24 0.0211(6) 0.0243(6) 0.0180(6) 0.0021(5) 0.0035(5) 0.0018(5)
C25 0.0251(7) 0.0249(7) 0.0236(7) 0.0000(5) 0.0068(5) -0.0040(5)
C26 0.0273(7) 0.0231(7) 0.0255(7) -0.0033(5) 0.0065(5) -0.0005(5)
C27 0.0207(6) 0.0287(7) 0.0207(7) 0.0012(5) 0.0054(5) 0.0032(5)
C28 0.0197(6) 0.0252(7) 0.0273(7) 0.0034(5) 0.0057(5) -0.0011(5)
C29 0.0240(7) 0.0205(6) 0.0239(7) 0.0008(5) 0.0049(5) 0.0015(5)
C31 0.0201(6) 0.0264(7) 0.0293(7) 0.0004(6) 0.0045(5) -0.0001(5)
C33 0.0273(7) 0.0300(7) 0.0296(7) 0.0053(6) 0.0085(6) -0.0037(6)
C35 0.0273(8) 0.0399(8) 0.0423(9) 0.0048(7) 0.0105(7) -0.0080(6)
C37 0.0252(7) 0.0358(8) 0.0333(8) 0.0002(6) 0.0120(6) 0.0007(6)

loop_
_atom_type_symbol
_atom_type_description
_atom_type_scat_dispersion_real
_atom_type_scat_dispersion_imag
_atom_type_scat_source
C C 0.0181 0.0091
;
International Tables for Crystallography
(Vol. C, Tables 4.2.6.8 and 6.1.1.4)
;
H H 0.0000 0.0000
;
International Tables for Crystallography
(Vol. C, Table 6.1.1.4)
;
O O 0.0492 0.0322
;
International Tables for Crystallography
(Vol. C, Tables 4.2.6.8 and 6.1.1.4)
;

loop_
_geom_angle_atom_site_label_1
_geom_angle_atom_site_label_2
_geom_angle_atom_site_label_3
_geom_angle
C12 O13 C14 109.52(10)
C22 O23 H23 109.5
C6 O30 C31 117.17(10)
C7 O32 C33 116.72(10)
C18 O34 C35 117.68(11)
C27 O36 C37 116.83(11)
C9 C1 C10 114.26(10)
C9 C1 C2 100.69(10)
C10 C1 C2 114.07(10)
C9 C1 H1 109.2
C10 C1 H1 109.2
C2 C1 H1 109.2
C21 C2 C3 114.90(11)
C21 C2 C1 117.06(11)
C3 C2 C1 103.93(10)
C21 C2 H2 106.8
C3 C2 H2 106.8
C1 C2 H2 106.8
C24 C3 C4 113.79(11)
C24 C3 C2 117.10(11)
C4 C3 C2 100.64(10)
C24 C3 H3 108.3
C4 C3 H3 108.3
C2 C3 H3 108.3
C9 C4 C5 121.41(12)
C9 C4 C3 111.32(11)
C5 C4 C3 127.23(12)
C6 C5 C4 119.14(12)
C6 C5 H5 120.4
C4 C5 H5 120.4
O30 C6 C5 124.28(12)
O30 C6 C7 115.76(11)
C5 C6 C7 119.95(12)
O32 C7 C8 124.78(12)
O32 C7 C6 115.05(11)
C8 C7 C6 120.17(12)
C7 C8 C9 119.35(12)
C7 C8 H8 120.3
C9 C8 H8 120.3
C4 C9 C8 119.85(12)
C4 C9 C1 110.12(11)
C8 C9 C1 129.99(12)
C14 C10 C11 100.97(10)
C14 C10 C1 113.35(10)
C11 C10 C1 118.70(11)
C14 C10 H10 107.7
C11 C10 H10 107.7
C1 C10 H10 107.7
C12 C11 C10 101.86(11)
C12 C11 H11A 111.4
C10 C11 H11A 111.4
C12 C11 H11B 111.4
C10 C11 H11B 111.4
H11A C11 H11B 109.3
O13 C12 C11 106.97(11)
O13 C12 H12A 110.3
C11 C12 H12A 110.3
O13 C12 H12B 110.3
C11 C12 H12B 110.3
H12A C12 H12B 108.6
O13 C14 C15 107.46(10)
O13 C14 C10 104.48(10)
C15 C14 C10 117.76(11)
O13 C14 H14 108.9
C15 C14 H14 108.9
C10 C14 H14 108.9
C20 C15 C16 118.25(12)
C20 C15 C14 120.75(12)
C16 C15 C14 120.82(12)
C17 C16 C15 121.04(12)
C17 C16 H16 119.5
C15 C16 H16 119.5
C16 C17 C18 119.88(13)
C16 C17 H17 120.1
C18 C17 H17 120.1
O34 C18 C19 124.78(13)
O34 C18 C17 115.20(12)
C19 C18 C17 120.02(12)
C18 C19 C20 119.21(12)
C18 C19 H19 120.4
C20 C19 H19 120.4
C15 C20 C19 121.56(12)
C15 C20 H20 119.2
C19 C20 H20 119.2
C22 C21 C2 113.01(11)
C22 C21 H21A 109.0
C2 C21 H21A 109.0
C22 C21 H21B 109.0
C2 C21 H21B 109.0
H21A C21 H21B 107.8
O23 C22 C21 112.28(12)
O23 C22 H22A 109.1
C21 C22 H22A 109.1
O23 C22 H22B 109.1
C21 C22 H22B 109.1
H22A C22 H22B 107.9
C29 C24 C25 117.43(12)
C29 C24 C3 120.32(12)
C25 C24 C3 122.13(12)
C26 C25 C24 121.37(12)
C26 C25 H25 119.3
C24 C25 H25 119.3
C25 C26 C27 120.08(13)
C25 C26 H26 120.0
C27 C26 H26 120.0
O36 C27 C28 124.28(12)
O36 C27 C26 115.96(12)
C28 C27 C26 119.76(12)
C27 C28 C29 119.40(12)
C27 C28 H28 120.3
C29 C28 H28 120.3
C24 C29 C28 121.93(12)
C24 C29 H29 119.0
C28 C29 H29 119.0
O30 C31 H31A 109.5
O30 C31 H31B 109.5
H31A C31 H31B 109.5
O30 C31 H31C 109.5
H31A C31 H31C 109.5
H31B C31 H31C 109.5
O32 C33 H33A 109.5
O32 C33 H33B 109.5
H33A C33 H33B 109.5
O32 C33 H33C 109.5
H33A C33 H33C 109.5
H33B C33 H33C 109.5
O34 C35 H35A 109.5
O34 C35 H35B 109.5
H35A C35 H35B 109.5
O34 C35 H35C 109.5
H35A C35 H35C 109.5
H35B C35 H35C 109.5
O36 C37 H37A 109.5
O36 C37 H37B 109.5
H37A C37 H37B 109.5
O36 C37 H37C 109.5
H37A C37 H37C 109.5
H37B C37 H37C 109.5

loop_
_geom_bond_atom_site_label_1
_geom_bond_atom_site_label_2
_geom_bond_distance
O13 C12 1.4319(17)
O13 C14 1.4594(15)
O23 C22 1.4273(17)
O23 H23 0.8400
O30 C6 1.3717(15)
O30 C31 1.4349(16)
O32 C7 1.3722(16)
O32 C33 1.4269(16)
O34 C18 1.3658(16)
O34 C35 1.4258(18)
O36 C27 1.3741(16)
O36 C37 1.4284(17)
C1 C9 1.5188(17)
C1 C10 1.5510(17)
C1 C2 1.5644(18)
C1 H1 1.0000
C2 C21 1.5261(18)
C2 C3 1.5606(17)
C2 H2 1.0000
C3 C24 1.5094(18)
C3 C4 1.5196(18)
C3 H3 1.0000
C4 C9 1.3858(18)
C4 C5 1.3933(18)
C5 C6 1.3868(19)
C5 H5 0.9500
C6 C7 1.4169(18)
C7 C8 1.3920(18)
C8 C9 1.4010(18)
C8 H8 0.9500
C10 C14 1.5307(18)
C10 C11 1.5400(18)
C10 H10 1.0000
C11 C12 1.526(2)
C11 H11A 0.9900
C11 H11B 0.9900
C12 H12A 0.9900
C12 H12B 0.9900
C14 C15 1.5065(18)
C14 H14 1.0000
C15 C20 1.3864(19)
C15 C16 1.4018(19)
C16 C17 1.3837(19)
C16 H16 0.9500
C17 C18 1.3953(19)
C17 H17 0.9500
C18 C19 1.392(2)
C19 C20 1.3964(19)
C19 H19 0.9500
C20 H20 0.9500
C21 C22 1.5232(19)
C21 H21A 0.9900
C21 H21B 0.9900
C22 H22A 0.9900
C22 H22B 0.9900
C24 C29 1.3938(18)
C24 C25 1.4026(19)
C25 C26 1.3813(19)
C25 H25 0.9500
C26 C27 1.3974(19)
C26 H26 0.9500
C27 C28 1.3864(19)
C28 C29 1.3940(19)
C28 H28 0.9500
C29 H29 0.9500
C31 H31A 0.9800
C31 H31B 0.9800
C31 H31C 0.9800
C33 H33A 0.9800
C33 H33B 0.9800
C33 H33C 0.9800
C35 H35A 0.9800
C35 H35B 0.9800
C35 H35C 0.9800
C37 H37A 0.9800
C37 H37B 0.9800
C37 H37C 0.9800

loop_
_geom_hbond_atom_site_label_D
_geom_hbond_atom_site_label_H
_geom_hbond_atom_site_label_A
_geom_hbond_site_symmetry_A
_geom_hbond_distance_DA
_geom_hbond_distance_DH
_geom_hbond_distance_HA
_geom_hbond_angle_DHA
_geom_hbond_publ_flag
O23 H23 O13 4_575 2.8058(16) 0.840 1.973 170.8 no

loop_
_geom_torsion_atom_site_label_1
_geom_torsion_atom_site_label_2
_geom_torsion_atom_site_label_3
_geom_torsion_atom_site_label_4
_geom_torsion
C9 C1 C2 C21 -162.99(11)
C10 C1 C2 C21 -40.14(15)
C9 C1 C2 C3 -35.12(12)
C10 C1 C2 C3 87.72(12)
C21 C2 C3 C24 -73.39(15)
C1 C2 C3 C24 157.42(11)
C21 C2 C3 C4 162.75(11)
C1 C2 C3 C4 33.56(12)
C24 C3 C4 C9 -145.92(11)
C2 C3 C4 C9 -19.81(13)
C24 C3 C4 C5 31.76(18)
C2 C3 C4 C5 157.87(13)
C9 C4 C5 C6 0.60(19)
C3 C4 C5 C6 -176.86(12)
C31 O30 C6 C5 -1.81(18)
C31 O30 C6 C7 178.30(11)
C4 C5 C6 O30 -177.35(12)
C4 C5 C6 C7 2.53(19)
C33 O32 C7 C8 14.38(18)
C33 O32 C7 C6 -165.13(12)
O30 C6 C7 O32 -4.21(17)
C5 C6 C7 O32 175.89(11)
O30 C6 C7 C8 176.25(11)
C5 C6 C7 C8 -3.65(19)
O32 C7 C8 C9 -177.90(12)
C6 C7 C8 C9 1.59(19)
C5 C4 C9 C8 -2.66(19)
C3 C4 C9 C8 175.17(11)
C5 C4 C9 C1 179.54(11)
C3 C4 C9 C1 -2.63(14)
C7 C8 C9 C4 1.52(18)
C7 C8 C9 C1 178.83(12)
C10 C1 C9 C4 -98.91(13)
C2 C1 C9 C4 23.80(13)
C10 C1 C9 C8 83.58(16)
C2 C1 C9 C8 -153.71(13)
C9 C1 C10 C14 -66.98(14)
C2 C1 C10 C14 177.92(10)
C9 C1 C10 C11 51.22(16)
C2 C1 C10 C11 -63.88(15)
C14 C10 C11 C12 -38.50(14)
C1 C10 C11 C12 -162.99(12)
C14 O13 C12 C11 -4.21(17)
C10 C11 C12 O13 27.28(16)
C12 O13 C14 C15 -146.83(12)
C12 O13 C14 C10 -20.99(14)
C11 C10 C14 O13 36.92(12)
C1 C10 C14 O13 164.97(10)
C11 C10 C14 C15 156.01(11)
C1 C10 C14 C15 -75.94(14)
O13 C14 C15 C20 -111.38(13)
C10 C14 C15 C20 131.12(13)
O13 C14 C15 C16 63.76(15)
C10 C14 C15 C16 -53.74(17)
C20 C15 C16 C17 1.1(2)
C14 C15 C16 C17 -174.11(12)
C15 C16 C17 C18 0.5(2)
C35 O34 C18 C19 10.0(2)
C35 O34 C18 C17 -170.05(13)
C16 C17 C18 O34 178.52(12)
C16 C17 C18 C19 -1.5(2)
O34 C18 C19 C20 -179.23(13)
C17 C18 C19 C20 0.8(2)
C16 C15 C20 C19 -1.88(19)
C14 C15 C20 C19 173.38(12)
C18 C19 C20 C15 0.9(2)
C3 C2 C21 C22 173.35(11)
C1 C2 C21 C22 -64.29(16)
C2 C21 C22 O23 173.10(11)
C4 C3 C24 C29 -117.61(13)
C2 C3 C24 C29 125.50(13)
C4 C3 C24 C25 58.29(16)
C2 C3 C24 C25 -58.60(17)
C29 C24 C25 C26 -1.91(19)
C3 C24 C25 C26 -177.92(12)
C24 C25 C26 C27 0.5(2)
C37 O36 C27 C28 -13.37(18)
C37 O36 C27 C26 166.93(12)
C25 C26 C27 O36 -179.15(12)
C25 C26 C27 C28 1.1(2)
O36 C27 C28 C29 179.06(12)
C26 C27 C28 C29 -1.2(2)
C25 C24 C29 C28 1.80(19)
C3 C24 C29 C28 177.88(12)
C27 C28 C29 C24 -0.2(2)
